data_2018606
loop_
_publ_author_name
'Domasevitch, Konstantin V.'
'Rusanova, Julia A.'
'Gural'skiy, Ilya A.'
'Solntsev, Pavlo V.'

_publ_section_title
;
 Cadmium(II) chloride, bromide and iodide complexes with
 4,4'-bipyridazine: when are diazine and halide bridges (in)compatible?
;
_journal_coeditor_code EG3098
_journal_issue 11
_journal_name_full 'Acta Crystallographica Section C'
_journal_page_first m295
_journal_page_last m299
_journal_paper_doi 10.1107/S0108270112038048
_journal_volume 68
_journal_year 2012
_chemical_formula_iupac '[Cd2 I4 (C8 H6 N4)]'
_chemical_formula_moiety 'C8 H6 Cd2 I4 N4'
_chemical_formula_sum 'C8 H6 Cd2 I4 N4'
_chemical_formula_weight 890.57
_chemical_name_systematic
;
Poly[[tetra-\m-iodido-\m~4~-(4,4'-bipyridazine)-
\k^4^<i>N</i>^1^:<i>N</i>^2^:<i>N</i>^1'^:<i>N</i>^2'^-dicadmium(II)]
;
_space_group_IT_number 14
_space_group_name_Hall '-P 2ybc'
_symmetry_cell_setting monoclinic
_symmetry_space_group_name_Hall '-P 2ybc'
_symmetry_space_group_name_H-M 'P 1 21/c 1'
_atom_sites_solution_hydrogens geom
_atom_sites_solution_primary direct
_atom_sites_solution_secondary difmap
_audit_creation_method SHELXL-97
_cell_angle_alpha 90.00
_cell_angle_beta 115.855(8)
_cell_angle_gamma 90.00
_cell_formula_units_Z 2
_cell_length_a 8.0106(6)
_cell_length_b 14.3621(13)
_cell_length_c 7.6850(6)
_cell_measurement_reflns_used 7188
_cell_measurement_temperature 223(2)
_cell_measurement_theta_max 28.06
_cell_measurement_theta_min 2.84
_cell_volume 795.65(12)
_computing_cell_refinement 'IPDS Software (Stoe & Cie, 2000)'
_computing_data_collection 'IPDS Software (Stoe & Cie, 2000)'
_computing_data_reduction 'IPDS Software (Stoe & Cie, 2000)'
_computing_molecular_graphics 'DIAMOND (Brandenburg, 1999)'
_computing_publication_material 'WinGX (Farrugia, 1999)'
_computing_structure_refinement 'SHELXL97 (Sheldrick, 2008)'
_computing_structure_solution 'SHELXS97 (Sheldrick, 2008)'
_diffrn_ambient_temperature 223(2)
_diffrn_measured_fraction_theta_full 0.992
_diffrn_measured_fraction_theta_max 0.992
_diffrn_measurement_device_type 'Stoe imaging-plate diffraction system'
_diffrn_measurement_method '\f oscillation scans'
_diffrn_radiation_monochromator graphite
_diffrn_radiation_source 'fine-focus sealed tube'
_diffrn_radiation_type MoK\a
_diffrn_radiation_wavelength 0.71073
_diffrn_reflns_av_R_equivalents 0.0369
_diffrn_reflns_av_sigmaI/netI 0.0204
_diffrn_reflns_limit_h_max 9
_diffrn_reflns_limit_h_min -10
_diffrn_reflns_limit_k_max 19
_diffrn_reflns_limit_k_min -19
_diffrn_reflns_limit_l_max 10
_diffrn_reflns_limit_l_min -10
_diffrn_reflns_number 7188
_diffrn_reflns_theta_full 28.06
_diffrn_reflns_theta_max 28.06
_diffrn_reflns_theta_min 2.84
_diffrn_standards_decay_% 0
_exptl_absorpt_coefficient_mu 10.420
_exptl_absorpt_correction_T_max 0.3232
_exptl_absorpt_correction_T_min 0.2421
_exptl_absorpt_correction_type numerical
_exptl_absorpt_process_details '[X-RED (Stoe & Cie, 2001) and X-SHAPE (Stoe & Cie, 1999)]'
_exptl_crystal_colour yellow
_exptl_crystal_density_diffrn 3.717
_exptl_crystal_density_method 'not measured'
_exptl_crystal_description prism
_exptl_crystal_F_000 780
_exptl_crystal_size_max 0.19
_exptl_crystal_size_mid 0.17
_exptl_crystal_size_min 0.14
_refine_diff_density_max 0.635
_refine_diff_density_min -0.762
_refine_ls_extinction_method none
_refine_ls_goodness_of_fit_ref 1.100
_refine_ls_hydrogen_treatment constr
_refine_ls_matrix_type full
_refine_ls_number_parameters 82
_refine_ls_number_reflns 1913
_refine_ls_number_restraints 0
_refine_ls_restrained_S_all 1.100
_refine_ls_R_factor_all 0.0199
_refine_ls_R_factor_gt 0.0173
_refine_ls_shift/su_max 0.000
_refine_ls_shift/su_mean 0.000
_refine_ls_structure_factor_coef Fsqd
_refine_ls_weighting_details 'calc w=1/[\s^2^(Fo^2^)+(0.0207P)^2^+0.2521P] where P=(Fo^2^+2Fc^2^)/3'
_refine_ls_weighting_scheme calc
_refine_ls_wR_factor_gt 0.0393
_refine_ls_wR_factor_ref 0.0400
_reflns_number_gt 1768
_reflns_number_total 1913
_reflns_threshold_expression I>2\s(I)
_cod_data_source_file eg3098.cif
_cod_data_source_block III
_cod_original_cell_volume 795.65(11)
_cod_original_sg_symbol_H-M 'P 21/c'
_cod_database_code 2018606
_cod_database_fobs_code 2018606

loop_
_symmetry_equiv_pos_as_xyz
'x, y, z'
'-x, y+1/2, -z+1/2'
'-x, -y, -z'
'x, -y-1/2, z-1/2'

loop_
_atom_site_type_symbol
_atom_site_label
_atom_site_fract_x
_atom_site_fract_y
_atom_site_fract_z
_atom_site_U_iso_or_equiv
_atom_site_adp_type
_atom_site_calc_flag
_atom_site_refinement_flags
_atom_site_occupancy
_atom_site_symmetry_multiplicity
Cd Cd1 -0.02645(3) 0.237346(13) 0.08695(3) 0.01730(6) Uani d . 1 1
I I1 -0.00055(3) 0.400707(11) 0.32771(3) 0.01966(6) Uani d . 1 1
I I2 -0.27868(3) 0.157754(13) 0.23005(3) 0.02287(6) Uani d . 1 1
N N1 0.2386(3) 0.18598(15) 0.5499(3) 0.0176(5) Uani d . 1 1
N N2 0.2208(3) 0.16096(14) 0.3743(4) 0.0166(4) Uani d . 1 1
C C1 0.3685(4) 0.14507(18) 0.7044(4) 0.0193(5) Uani d . 1 1
H H1 0.3874 0.1668 0.8270 0.023 Uiso calc R 1 1
C C2 0.4787(4) 0.07162(19) 0.6957(4) 0.0193(5) Uani d . 1 1
H H2 0.5686 0.0442 0.8088 0.023 Uiso calc R 1 1
C C3 0.4510(3) 0.04078(16) 0.5152(4) 0.0145(5) Uani d . 1 1
C C4 0.3221(4) 0.09249(17) 0.3565(4) 0.0163(5) Uani d . 1 1
H H4 0.3080 0.0772 0.2319 0.020 Uiso calc R 1 1

loop_
_atom_site_aniso_label
_atom_site_aniso_U_11
_atom_site_aniso_U_22
_atom_site_aniso_U_33
_atom_site_aniso_U_12
_atom_site_aniso_U_13
_atom_site_aniso_U_23
Cd1 0.01750(10) 0.01931(10) 0.01509(11) 0.00017(7) 0.00713(9) 0.00004(7)
I1 0.02479(10) 0.01583(9) 0.01814(10) 0.00161(6) 0.00917(8) -0.00002(6)
I2 0.02011(10) 0.02977(10) 0.01844(10) -0.00869(7) 0.00815(8) -0.00332(6)
N1 0.0157(10) 0.0168(10) 0.0175(11) 0.0029(8) 0.0046(9) 0.0003(8)
N2 0.0153(11) 0.0169(9) 0.0173(11) 0.0015(8) 0.0069(9) 0.0015(8)
C1 0.0168(13) 0.0224(12) 0.0146(13) 0.0031(10) 0.0032(11) -0.0030(10)
C2 0.0142(12) 0.0218(12) 0.0175(13) 0.0036(10) 0.0030(11) 0.0016(10)
C3 0.0125(11) 0.0134(10) 0.0166(12) 0.0007(9) 0.0055(10) 0.0021(9)
C4 0.0140(12) 0.0202(12) 0.0137(12) 0.0024(9) 0.0052(11) 0.0010(9)

loop_
_atom_type_symbol
_atom_type_description
_atom_type_scat_dispersion_real
_atom_type_scat_dispersion_imag
_atom_type_scat_source
C C 0.0033 0.0016 'International Tables Vol C Tables 4.2.6.8 and 6.1.1.4'
H H 0.0000 0.0000 'International Tables Vol C Tables 4.2.6.8 and 6.1.1.4'
N N 0.0061 0.0033 'International Tables Vol C Tables 4.2.6.8 and 6.1.1.4'
Cd Cd -0.8075 1.2024 'International Tables Vol C Tables 4.2.6.8 and 6.1.1.4'
I I -0.4742 1.8119 'International Tables Vol C Tables 4.2.6.8 and 6.1.1.4'

loop_
_geom_angle_atom_site_label_1
_geom_angle_atom_site_label_2
_geom_angle_atom_site_label_3
_geom_angle_site_symmetry_1
_geom_angle_site_symmetry_3
_geom_angle
_geom_angle_publ_flag
N2 Cd1 N1 . 4_565 84.78(8) y
N1 Cd1 I1 4_565 . 83.71(5) ?
N1 Cd1 I1 4_565 4_565 84.50(5) ?
N1 Cd1 I2 4_565 . 165.97(6) y
N1 Cd1 I2 4_565 4_565 86.67(5) ?
N2 Cd1 I1 . . 89.02(5) y
N2 Cd1 I1 . 4_565 92.34(5) y
N2 Cd1 I2 . . 84.66(6) y
N2 Cd1 I2 . 4_565 171.43(6) y
I1 Cd1 I1 4_565 . 167.960(10) y
I1 Cd1 I2 4_565 . 105.137(10) y
I1 Cd1 I2 . . 86.900(9) y
I1 Cd1 I2 4_565 4_565 86.356(10) ?
I1 Cd1 I2 . 4_565 90.524(10) y
I2 Cd1 I2 . 4_565 103.856(11) y
Cd1 I1 Cd1 4_566 . 83.071(8) y
Cd1 I2 Cd1 . 4_566 81.223(8) y
C1 N1 N2 . . 118.6(2) ?
C1 N1 Cd1 . 4_566 117.61(19) ?
N2 N1 Cd1 . 4_566 120.42(16) ?
C4 N2 N1 . . 120.2(2) ?
C4 N2 Cd1 . . 121.62(19) ?
N1 N2 Cd1 . . 117.93(16) ?
N1 C1 C2 . . 123.8(3) ?
N1 C1 H1 . . 118.1 ?
C2 C1 H1 . . 118.1 ?
C3 C2 C1 . . 117.6(2) ?
C3 C2 H2 . . 121.2 ?
C1 C2 H2 . . 121.2 ?
C2 C3 C4 . . 115.8(2) ?
C2 C3 C3 . 3_656 123.2(3) ?
C4 C3 C3 . 3_656 121.0(3) ?
N2 C4 C3 . . 123.5(3) ?
N2 C4 H4 . . 118.3 ?
C3 C4 H4 . . 118.3 ?

loop_
_geom_bond_atom_site_label_1
_geom_bond_atom_site_label_2
_geom_bond_site_symmetry_2
_geom_bond_distance
_geom_bond_publ_flag
Cd1 N1 4_565 2.516(2) y
Cd1 N2 . 2.488(2) y
Cd1 I1 4_565 2.8816(3) y
Cd1 I1 . 2.9388(3) y
Cd1 I2 . 2.9217(3) y
Cd1 I2 4_565 3.0069(4) y
N1 C1 . 1.327(4) ?
N1 N2 . 1.343(4) ?
N2 C4 . 1.319(3) ?
C1 C2 . 1.396(4) ?
C1 H1 . 0.9400 ?
C2 C3 . 1.378(4) ?
C2 H2 . 0.9400 ?
C3 C4 . 1.417(3) ?
C3 C3 3_656 1.484(5) ?
C4 H4 . 0.9400 ?

loop_
_geom_torsion_atom_site_label_1
_geom_torsion_atom_site_label_2
_geom_torsion_atom_site_label_3
_geom_torsion_atom_site_label_4
_geom_torsion_site_symmetry_1
_geom_torsion_site_symmetry_4
_geom_torsion
N2 Cd1 I1 Cd1 . 4_566 -49.12(6)
N1 Cd1 I1 Cd1 4_565 4_566 -133.97(5)
I1 Cd1 I1 Cd1 4_565 4_566 -145.74(4)
I2 Cd1 I1 Cd1 . 4_566 35.593(9)
I2 Cd1 I1 Cd1 4_565 4_566 139.441(6)
N2 Cd1 I2 Cd1 . 4_566 55.23(5)
N1 Cd1 I2 Cd1 4_565 4_566 13.9(2)
I1 Cd1 I2 Cd1 4_565 4_566 146.214(7)
I1 Cd1 I2 Cd1 . 4_566 -34.074(7)
I2 Cd1 I2 Cd1 4_565 4_566 -123.849(12)
C1 N1 N2 C4 . . 4.7(4)
Cd1 N1 N2 C4 4_566 . -154.15(19)
C1 N1 N2 Cd1 . . 179.24(19)
Cd1 N1 N2 Cd1 4_566 . 20.4(2)
N1 Cd1 N2 C4 4_565 . -74.6(2)
I1 Cd1 N2 C4 4_565 . 9.7(2)
I2 Cd1 N2 C4 . . 114.6(2)
I1 Cd1 N2 C4 . . -158.4(2)
N1 Cd1 N2 N1 4_565 . 110.95(16)
I1 Cd1 N2 N1 4_565 . -164.80(17)
I2 Cd1 N2 N1 . . -59.81(17)
I1 Cd1 N2 N1 . . 27.17(17)
N2 N1 C1 C2 . . -5.6(4)
Cd1 N1 C1 C2 4_566 . 153.9(2)
N1 C1 C2 C3 . . 0.5(4)
C1 C2 C3 C4 . . 4.8(4)
C1 C2 C3 C3 . 3_656 -175.6(3)
N1 N2 C4 C3 . . 1.0(4)
Cd1 N2 C4 C3 . . -173.35(19)
C2 C3 C4 N2 . . -5.8(4)
C3 C3 C4 N2 3_656 . 174.6(3)
